data_7217874
loop_
_publ_author_name
'Mani, Ganesan'
'Ghorai, Debasish'

_publ_section_title
;
 Unsubstituted Quinoidal Pyrrole and its Reaction with Oxygen, Charge
 Transfer and Palladium(II) Complexes via DDQ Oxidation
;
_journal_name_full 'RSC Adv.'
_journal_paper_doi 10.1039/C4RA07808J
_journal_year 2014
_chemical_formula_sum 'C16 H19 N5 O'
_chemical_formula_weight 297.36
_chemical_name_systematic
;
 ?
;
_space_group_IT_number 2
_symmetry_cell_setting triclinic
_symmetry_space_group_name_Hall '-P 1'
_symmetry_space_group_name_H-M 'P -1'
_atom_sites_solution_hydrogens geom
_atom_sites_solution_primary direct
_atom_sites_solution_secondary difmap
_audit_creation_method SHELXL-97
_cell_angle_alpha 104.171(6)
_cell_angle_beta 108.391(6)
_cell_angle_gamma 110.259(6)
_cell_formula_units_Z 2
_cell_length_a 8.6780(9)
_cell_length_b 10.1309(12)
_cell_length_c 10.3932(11)
_cell_measurement_reflns_used 1018
_cell_measurement_temperature 110(2)
_cell_measurement_theta_max 58.78
_cell_measurement_theta_min 4.89
_cell_volume 746.32(16)
_computing_cell_refinement 'Bruker FRAMBO'
_computing_data_collection 'Bruker FRAMBO'
_computing_data_reduction 'Bruker SAINT'
_computing_structure_refinement 'SHELXL-97 (Sheldrick, 2008)'
_computing_structure_solution 'SHELXS-97 (Sheldrick, 2008)'
_diffrn_ambient_temperature 110(2)
_diffrn_measured_fraction_theta_full 0.943
_diffrn_measured_fraction_theta_max 0.943
_diffrn_measurement_device_type 'MWPC area detector'
_diffrn_measurement_method 'phi and omega scans'
_diffrn_radiation_monochromator graphite
_diffrn_radiation_source 'fine-focus sealed tube'
_diffrn_radiation_type CuK\a
_diffrn_radiation_wavelength 1.54178
_diffrn_reflns_av_R_equivalents 0.0985
_diffrn_reflns_av_sigmaI/netI 0.0556
_diffrn_reflns_limit_h_max 9
_diffrn_reflns_limit_h_min -9
_diffrn_reflns_limit_k_max 10
_diffrn_reflns_limit_k_min -11
_diffrn_reflns_limit_l_max 11
_diffrn_reflns_limit_l_min -11
_diffrn_reflns_number 8494
_diffrn_reflns_theta_full 59.08
_diffrn_reflns_theta_max 59.08
_diffrn_reflns_theta_min 4.89
_exptl_absorpt_coefficient_mu 0.702
_exptl_absorpt_correction_T_max 0.9930
_exptl_absorpt_correction_T_min 0.9331
_exptl_absorpt_correction_type multi-scan
_exptl_absorpt_process_details sadabs
_exptl_crystal_colour colorless
_exptl_crystal_density_diffrn 1.323
_exptl_crystal_density_method 'not measured'
_exptl_crystal_description plate
_exptl_crystal_F_000 316
_exptl_crystal_size_max 0.10
_exptl_crystal_size_mid 0.05
_exptl_crystal_size_min 0.01
_refine_diff_density_max 0.159
_refine_diff_density_min -0.236
_refine_diff_density_rms 0.043
_refine_ls_extinction_coef 0.0203(19)
_refine_ls_extinction_expression Fc^*^=kFc[1+0.001xFc^2^\l^3^/sin(2\q)]^-1/4^
_refine_ls_extinction_method SHELXL
_refine_ls_goodness_of_fit_ref 0.942
_refine_ls_hydrogen_treatment mixed
_refine_ls_matrix_type full
_refine_ls_number_parameters 207
_refine_ls_number_reflns 2031
_refine_ls_number_restraints 0
_refine_ls_restrained_S_all 0.942
_refine_ls_R_factor_all 0.0428
_refine_ls_R_factor_gt 0.0362
_refine_ls_shift/su_max 0.000
_refine_ls_shift/su_mean 0.000
_refine_ls_structure_factor_coef Fsqd
_refine_ls_weighting_details 'calc w=1/[\s^2^(Fo^2^)+(0.0606P)^2^+0.0000P] where P=(Fo^2^+2Fc^2^)/3'
_refine_ls_weighting_scheme calc
_refine_ls_wR_factor_gt 0.0886
_refine_ls_wR_factor_ref 0.0909
_reflns_number_gt 1688
_reflns_number_total 2031
_reflns_threshold_expression >2\s(I)
_cod_data_source_file c4ra07808j2.cif
_cod_data_source_block 3
_cod_depositor_comments
;
The following automatic conversions were performed:

'_symmetry_cell_setting' value 'Triclinic' changed to 'triclinic'
according to
/usr/data/users/saulius/crontab/automatic-downloads/rss-feeds/RSC/lib/dictionaries/cif_core.dic
dictionary named 'cif_core.dic' version 2.4.2 from 2011-04-26.

Automatic conversion script
Id: cif_fix_values 2281 2013-09-26 08:29:07Z andrius 
;
_cod_original_cell_volume 746.32(14)
_cod_original_sg_symbol_H-M P-1
_cod_database_code 7217874

loop_
_symmetry_equiv_pos_as_xyz
'x, y, z'
'-x, -y, -z'

loop_
_atom_site_label
_atom_site_type_symbol
_atom_site_fract_x
_atom_site_fract_y
_atom_site_fract_z
_atom_site_U_iso_or_equiv
_atom_site_adp_type
_atom_site_occupancy
_atom_site_symmetry_multiplicity
_atom_site_calc_flag
_atom_site_refinement_flags
O1 O 0.50448(16) 0.29653(14) 0.48960(12) 0.0259(3) Uani 1 1 d .
N1 N 0.85826(18) 0.56543(15) 1.22340(13) 0.0142(3) Uani 1 1 d .
N2 N 0.95893(18) 0.65481(15) 1.17063(14) 0.0168(4) Uani 1 1 d .
N3 N 0.82033(17) 0.31039(15) 1.15398(13) 0.0137(3) Uani 1 1 d .
N4 N 0.97565(17) 0.34129(15) 1.13446(13) 0.0157(4) Uani 1 1 d .
N5 N 0.70921(19) 0.40267(16) 0.88193(14) 0.0150(3) Uani 1 1 d .
H5 H 0.825(3) 0.467(2) 0.9117(18) 0.018 Uiso 1 1 d .
C1 C 0.7294(2) 0.40652(18) 1.13216(16) 0.0140(4) Uani 1 1 d .
H1A H 0.6347 0.3790 1.1695 0.017 Uiso 1 1 calc R
C2 C 1.0762(2) 0.78607(18) 1.28689(17) 0.0171(4) Uani 1 1 d .
C3 C 1.0530(2) 0.77982(19) 1.41446(17) 0.0180(4) Uani 1 1 d .
H3 H 1.1206 0.8589 1.5110 0.022 Uiso 1 1 calc R
C4 C 0.9141(2) 0.63770(19) 1.37137(16) 0.0154(4) Uani 1 1 d .
C5 C 1.2125(2) 0.9140(2) 1.27368(19) 0.0255(5) Uani 1 1 d .
H5A H 1.1888 0.8876 1.1698 0.038 Uiso 1 1 calc R
H5B H 1.3361 0.9308 1.3321 0.038 Uiso 1 1 calc R
H5C H 1.2021 1.0078 1.3105 0.038 Uiso 1 1 calc R
C6 C 0.8244(2) 0.5639(2) 1.45326(17) 0.0216(4) Uani 1 1 d .
H6A H 0.8845 0.6342 1.5575 0.032 Uiso 1 1 calc R
H6B H 0.8346 0.4693 1.4456 0.032 Uiso 1 1 calc R
H6C H 0.6950 0.5398 1.4106 0.032 Uiso 1 1 calc R
C7 C 0.7594(2) 0.17863(17) 1.17634(15) 0.0142(4) Uani 1 1 d .
C8 C 0.8843(2) 0.12396(19) 1.17464(16) 0.0163(4) Uani 1 1 d .
H8 H 0.8823 0.0341 1.1882 0.020 Uiso 1 1 calc R
C9 C 1.0154(2) 0.22837(19) 1.14883(15) 0.0146(4) Uani 1 1 d .
C10 C 0.5899(2) 0.11689(19) 1.19688(17) 0.0189(4) Uani 1 1 d .
H10A H 0.6018 0.1921 1.2841 0.028 Uiso 1 1 calc R
H10B H 0.5720 0.0213 1.2107 0.028 Uiso 1 1 calc R
H10C H 0.4845 0.0967 1.1093 0.028 Uiso 1 1 calc R
C11 C 1.1839(2) 0.2279(2) 1.14028(18) 0.0205(4) Uani 1 1 d .
H11A H 1.2287 0.2980 1.0953 0.031 Uiso 1 1 calc R
H11B H 1.1552 0.1239 1.0799 0.031 Uiso 1 1 calc R
H11C H 1.2784 0.2613 1.2400 0.031 Uiso 1 1 calc R
C12 C 0.6295(2) 0.37069(18) 0.97127(17) 0.0134(4) Uani 1 1 d .
C13 C 0.4435(2) 0.28246(18) 0.88466(17) 0.0168(4) Uani 1 1 d .
H13A H 0.3545 0.2440 0.9185 0.020 Uiso 1 1 calc R
C14 C 0.4095(2) 0.25988(18) 0.73826(17) 0.0174(4) Uani 1 1 d .
H14A H 0.2936 0.2026 0.6544 0.021 Uiso 1 1 calc R
C16 C 0.5758(2) 0.33633(18) 0.73834(16) 0.0153(4) Uani 1 1 d .
C17 C 0.6190(2) 0.35215(19) 0.61782(17) 0.0184(4) Uani 1 1 d .
H17 H 0.7529 0.4134 0.6448 0.028 Uiso 1 1 d R

loop_
_atom_site_aniso_label
_atom_site_aniso_U_11
_atom_site_aniso_U_22
_atom_site_aniso_U_33
_atom_site_aniso_U_23
_atom_site_aniso_U_13
_atom_site_aniso_U_12
O1 0.0261(7) 0.0309(7) 0.0138(6) 0.0078(5) 0.0055(5) 0.0096(6)
N1 0.0157(7) 0.0157(8) 0.0137(7) 0.0070(6) 0.0079(6) 0.0076(6)
N2 0.0177(7) 0.0174(8) 0.0181(7) 0.0097(6) 0.0101(6) 0.0074(6)
N3 0.0129(7) 0.0168(8) 0.0140(7) 0.0070(6) 0.0075(6) 0.0075(6)
N4 0.0134(7) 0.0217(8) 0.0130(7) 0.0067(6) 0.0066(6) 0.0087(6)
N5 0.0099(7) 0.0194(8) 0.0133(7) 0.0063(6) 0.0046(6) 0.0049(6)
C1 0.0127(8) 0.0148(9) 0.0153(8) 0.0053(7) 0.0075(7) 0.0064(7)
C2 0.0146(9) 0.0157(9) 0.0189(9) 0.0071(8) 0.0052(7) 0.0065(8)
C3 0.0187(9) 0.0175(9) 0.0134(8) 0.0032(7) 0.0044(7) 0.0080(8)
C4 0.0180(9) 0.0202(9) 0.0112(8) 0.0064(7) 0.0060(7) 0.0125(8)
C5 0.0261(10) 0.0205(10) 0.0242(10) 0.0096(8) 0.0091(8) 0.0059(8)
C6 0.0253(10) 0.0224(10) 0.0142(9) 0.0056(7) 0.0092(7) 0.0086(8)
C7 0.0168(9) 0.0117(9) 0.0106(8) 0.0033(7) 0.0053(7) 0.0043(7)
C8 0.0206(9) 0.0135(9) 0.0137(8) 0.0049(7) 0.0061(7) 0.0084(8)
C9 0.0164(9) 0.0176(9) 0.0089(8) 0.0035(7) 0.0037(7) 0.0097(7)
C10 0.0182(9) 0.0174(9) 0.0206(9) 0.0071(7) 0.0103(7) 0.0064(8)
C11 0.0202(9) 0.0255(10) 0.0210(9) 0.0103(8) 0.0110(7) 0.0135(8)
C12 0.0138(8) 0.0145(9) 0.0151(8) 0.0069(7) 0.0074(7) 0.0082(7)
C13 0.0152(9) 0.0189(9) 0.0198(9) 0.0097(7) 0.0096(7) 0.0084(8)
C14 0.0128(9) 0.0167(9) 0.0172(9) 0.0051(7) 0.0022(7) 0.0061(7)
C16 0.0149(9) 0.0156(9) 0.0123(8) 0.0042(7) 0.0021(7) 0.0080(7)
C17 0.0181(9) 0.0192(9) 0.0154(9) 0.0062(7) 0.0059(8) 0.0078(8)

loop_
_atom_type_symbol
_atom_type_description
_atom_type_scat_dispersion_real
_atom_type_scat_dispersion_imag
_atom_type_scat_source
C C 0.0181 0.0091 'International Tables Vol C Tables 4.2.6.8 and 6.1.1.4'
H H 0.0000 0.0000 'International Tables Vol C Tables 4.2.6.8 and 6.1.1.4'
N N 0.0311 0.0180 'International Tables Vol C Tables 4.2.6.8 and 6.1.1.4'
O O 0.0492 0.0322 'International Tables Vol C Tables 4.2.6.8 and 6.1.1.4'

loop_
_geom_angle_atom_site_label_1
_geom_angle_atom_site_label_2
_geom_angle_atom_site_label_3
_geom_angle
C4 N1 N2 112.35(13)
C4 N1 C1 126.13(13)
N2 N1 C1 120.88(12)
C2 N2 N1 104.71(12)
C7 N3 N4 112.57(13)
C7 N3 C1 128.04(13)
N4 N3 C1 118.96(12)
C9 N4 N3 104.75(13)
C12 N5 C16 109.03(14)
C12 N5 H5 125.7(11)
C16 N5 H5 124.6(11)
N1 C1 N3 109.70(12)
N1 C1 C12 115.27(13)
N3 C1 C12 111.42(12)
N1 C1 H1A 106.6
N3 C1 H1A 106.6
C12 C1 H1A 106.6
N2 C2 C3 110.76(14)
N2 C2 C5 120.79(14)
C3 C2 C5 128.43(15)
C4 C3 C2 106.50(14)
C4 C3 H3 126.8
C2 C3 H3 126.8
N1 C4 C3 105.66(14)
N1 C4 C6 122.17(14)
C3 C4 C6 132.13(14)
C2 C5 H5A 109.5
C2 C5 H5B 109.5
H5A C5 H5B 109.5
C2 C5 H5C 109.5
H5A C5 H5C 109.5
H5B C5 H5C 109.5
C4 C6 H6A 109.5
C4 C6 H6B 109.5
H6A C6 H6B 109.5
C4 C6 H6C 109.5
H6A C6 H6C 109.5
H6B C6 H6C 109.5
N3 C7 C8 105.55(14)
N3 C7 C10 123.34(14)
C8 C7 C10 131.11(15)
C7 C8 C9 106.13(15)
C7 C8 H8 126.9
C9 C8 H8 126.9
N4 C9 C8 110.97(15)
N4 C9 C11 119.92(15)
C8 C9 C11 129.09(16)
C7 C10 H10A 109.5
C7 C10 H10B 109.5
H10A C10 H10B 109.5
C7 C10 H10C 109.5
H10A C10 H10C 109.5
H10B C10 H10C 109.5
C9 C11 H11A 109.5
C9 C11 H11B 109.5
H11A C11 H11B 109.5
C9 C11 H11C 109.5
H11A C11 H11C 109.5
H11B C11 H11C 109.5
N5 C12 C13 108.14(14)
N5 C12 C1 125.44(14)
C13 C12 C1 125.91(14)
C12 C13 C14 107.79(14)
C12 C13 H13A 126.1
C14 C13 H13A 126.1
C16 C14 C13 107.18(14)
C16 C14 H14A 126.4
C13 C14 H14A 126.4
N5 C16 C14 107.85(13)
N5 C16 C17 121.82(15)
C14 C16 C17 130.32(14)
O1 C17 C16 123.70(15)
O1 C17 H17 120.1
C16 C17 H17 116.2

loop_
_geom_bond_atom_site_label_1
_geom_bond_atom_site_label_2
_geom_bond_distance
O1 C17 1.2207(19)
N1 C4 1.3670(19)
N1 N2 1.3717(18)
N1 C1 1.442(2)
N2 C2 1.328(2)
N3 C7 1.362(2)
N3 N4 1.3665(18)
N3 C1 1.466(2)
N4 C9 1.332(2)
N5 C12 1.358(2)
N5 C16 1.378(2)
N5 H5 0.882(19)
C1 C12 1.500(2)
C1 H1A 1.0000
C2 C3 1.415(2)
C2 C5 1.492(2)
C3 C4 1.367(2)
C3 H3 0.9500
C4 C6 1.489(2)
C5 H5A 0.9800
C5 H5B 0.9800
C5 H5C 0.9800
C6 H6A 0.9800
C6 H6B 0.9800
C6 H6C 0.9800
C7 C8 1.381(2)
C7 C10 1.492(2)
C8 C9 1.408(2)
C8 H8 0.9500
C9 C11 1.494(2)
C10 H10A 0.9800
C10 H10B 0.9800
C10 H10C 0.9800
C11 H11A 0.9800
C11 H11B 0.9800
C11 H11C 0.9800
C12 C13 1.380(2)
C13 C14 1.398(2)
C13 H13A 0.9500
C14 C16 1.381(2)
C14 H14A 0.9500
C16 C17 1.445(2)
C17 H17 1.0116

loop_
_geom_hbond_atom_site_label_D
_geom_hbond_atom_site_label_H
_geom_hbond_atom_site_label_A
_geom_hbond_distance_DH
_geom_hbond_distance_HA
_geom_hbond_distance_DA
_geom_hbond_angle_DHA
_geom_hbond_site_symmetry_A
N5 H5 N4 0.882(19) 2.376(18) 3.136(2) 144.4(15) 2_767
N5 H5 N2 0.882(19) 2.489(16) 2.9215(19) 110.9(13) .

loop_
_geom_torsion_atom_site_label_1
_geom_torsion_atom_site_label_2
_geom_torsion_atom_site_label_3
_geom_torsion_atom_site_label_4
_geom_torsion
C4 N1 N2 C2 -1.52(18)
C1 N1 N2 C2 -172.88(14)
C7 N3 N4 C9 -1.62(15)
C1 N3 N4 C9 -174.69(12)
C4 N1 C1 N3 -79.08(18)
N2 N1 C1 N3 91.01(16)
C4 N1 C1 C12 154.19(15)
N2 N1 C1 C12 -35.7(2)
C7 N3 C1 N1 133.68(14)
N4 N3 C1 N1 -54.46(16)
C7 N3 C1 C12 -97.45(17)
N4 N3 C1 C12 74.41(16)
N1 N2 C2 C3 1.08(18)
N1 N2 C2 C5 179.33(15)
N2 C2 C3 C4 -0.3(2)
C5 C2 C3 C4 -178.39(18)
N2 N1 C4 C3 1.35(18)
C1 N1 C4 C3 172.16(15)
N2 N1 C4 C6 179.49(15)
C1 N1 C4 C6 -9.7(2)
C2 C3 C4 N1 -0.62(18)
C2 C3 C4 C6 -178.49(18)
N4 N3 C7 C8 1.47(16)
C1 N3 C7 C8 173.76(13)
N4 N3 C7 C10 -178.44(12)
C1 N3 C7 C10 -6.2(2)
N3 C7 C8 C9 -0.71(16)
C10 C7 C8 C9 179.20(15)
N3 N4 C9 C8 1.12(16)
N3 N4 C9 C11 -177.47(13)
C7 C8 C9 N4 -0.27(17)
C7 C8 C9 C11 178.16(14)
C16 N5 C12 C13 0.31(18)
C16 N5 C12 C1 172.50(15)
N1 C1 C12 N5 56.3(2)
N3 C1 C12 N5 -69.5(2)
N1 C1 C12 C13 -132.84(17)
N3 C1 C12 C13 101.31(19)
N5 C12 C13 C14 0.18(19)
C1 C12 C13 C14 -171.97(15)
C12 C13 C14 C16 -0.59(18)
C12 N5 C16 C14 -0.68(18)
C12 N5 C16 C17 179.25(15)
C13 C14 C16 N5 0.78(18)
C13 C14 C16 C17 -179.15(17)
N5 C16 C17 O1 -179.16(16)
C14 C16 C17 O1 0.8(3)
